data_7031223
loop_
_publ_author_name
'Takahashi, Kiyonori'
'Hoshino, Norihisa'
'Takeda, Takashi'
'Noro, Shin-Ichiro'
'Nakamura, Takayoshi'
'Takeda, Sadamu'
'Akutagawa, Tomoyuki'

_publ_section_title
;
 Crystal structures, CO2 adsorption, and dielectric properties of
 [Cu(ii)2(R-benzoate)4(pyrazine)]\\infty polymers (R = m-F, 2,3-F2, m-Cl,
 and m-CH3).
;
_journal_issue 24
_journal_name_full 'Dalton transactions (Cambridge, England : 2003)'
_journal_page_first 9081
_journal_page_last 9089
_journal_paper_doi 10.1039/c4dt00258j
_journal_volume 43
_journal_year 2014
_chemical_formula_moiety '(C32 H20 Cu2 F4 N2 O8), 4(C2 H3 N)'
_chemical_formula_sum 'C40 H32 Cu2 F4 N6 O8'
_chemical_formula_weight 927.80
_chemical_name_systematic
; 
 ? 
;
_space_group_IT_number 114
_symmetry_cell_setting tetragonal
_symmetry_space_group_name_Hall 'P -4 2n'
_symmetry_space_group_name_H-M 'P -4 21 c'
_atom_sites_solution_hydrogens geom
_atom_sites_solution_primary direct
_atom_sites_solution_secondary difmap
_audit_creation_method SHELXL-97
_cell_angle_alpha 90.00
_cell_angle_beta 90.00
_cell_angle_gamma 90.00
_cell_formula_units_Z 8
_cell_length_a 20.4136(3)
_cell_length_b 20.4136(3)
_cell_length_c 19.3775(3)
_cell_measurement_reflns_used 22528
_cell_measurement_temperature 108(2)
_cell_measurement_theta_max 68.16
_cell_measurement_theta_min 3.06
_cell_volume 8074.9(2)
_computing_cell_refinement 'RAPID AUTO'
_computing_data_collection 'RAPID AUTO (Rigaku, 2011)'
_computing_data_reduction 'RAPID AUTO'
_computing_molecular_graphics 'CrystalStructure 4.0'
_computing_publication_material 'CrystalStructure 4.0 (Rigaku, 2010)'
_computing_structure_refinement 'SHELXL97 (Sheldrick, 2008)'
_computing_structure_solution 'SHELXS97 (Sheldrick, 2008)'
_diffrn_ambient_temperature 108(2)
_diffrn_detector_area_resol_mean 10.000
_diffrn_measured_fraction_theta_full 0.999
_diffrn_measured_fraction_theta_max 0.999
_diffrn_measurement_device_type 'Rigaku R-AXIS RAPID'
_diffrn_measurement_method 'phi and omega scans'
_diffrn_radiation_monochromator graphite
_diffrn_radiation_source 'rotating-anode X-ray tube'
_diffrn_radiation_type CuK\a
_diffrn_radiation_wavelength 1.54187
_diffrn_reflns_av_R_equivalents 0.0688
_diffrn_reflns_av_sigmaI/netI 0.0585
_diffrn_reflns_limit_h_max 24
_diffrn_reflns_limit_h_min -24
_diffrn_reflns_limit_k_max 24
_diffrn_reflns_limit_k_min -23
_diffrn_reflns_limit_l_max 23
_diffrn_reflns_limit_l_min -22
_diffrn_reflns_number 60904
_diffrn_reflns_theta_full 68.24
_diffrn_reflns_theta_max 68.24
_diffrn_reflns_theta_min 3.06
_exptl_absorpt_coefficient_mu 1.983
_exptl_absorpt_correction_T_max 0.8290
_exptl_absorpt_correction_T_min 0.6041
_exptl_absorpt_correction_type multi-scan
_exptl_absorpt_process_details 'ABSCOR (Rigaku, 2001)'
_exptl_crystal_colour blue
_exptl_crystal_density_diffrn 1.526
_exptl_crystal_density_method 'not measured'
_exptl_crystal_description block
_exptl_crystal_F_000 3776
_exptl_crystal_size_max 0.20
_exptl_crystal_size_mid 0.10
_exptl_crystal_size_min 0.10
_refine_diff_density_max 0.638
_refine_diff_density_min -0.765
_refine_diff_density_rms 0.086
_refine_ls_abs_structure_details 'Flack H D (1983), Acta Cryst. A39, 876-881'
_refine_ls_abs_structure_Flack 0.52(5)
_refine_ls_extinction_method none
_refine_ls_goodness_of_fit_ref 0.960
_refine_ls_hydrogen_treatment constr
_refine_ls_matrix_type full
_refine_ls_number_parameters 552
_refine_ls_number_reflns 7357
_refine_ls_number_restraints 10
_refine_ls_restrained_S_all 0.960
_refine_ls_R_factor_all 0.0833
_refine_ls_R_factor_gt 0.0583
_refine_ls_shift/su_max 0.000
_refine_ls_shift/su_mean 0.000
_refine_ls_structure_factor_coef Fsqd
_refine_ls_weighting_details 'calc w=1/[\s^2^(Fo^2^)+(0.0763P)^2^+0.0000P] where P=(Fo^2^+2Fc^2^)/3'
_refine_ls_weighting_scheme calc
_refine_ls_wR_factor_gt 0.1333
_refine_ls_wR_factor_ref 0.1432
_reflns_number_gt 4753
_reflns_number_total 7357
_reflns_threshold_expression >2sigma(I)
_cod_data_source_file c4dt00258j2.cif
_cod_data_source_block Crystal1
_cod_depositor_comments
;
The following automatic conversions were performed:

'_symmetry_cell_setting' value 'Tetragonal' changed to 'tetragonal'
according to
/usr/data/users/saulius/crontab/automatic-downloads/current/RSC/lib/dictionaries/cif_core.dic
dictionary named 'cif_core.dic' version 2.4.2 from 2011-04-26.

Automatic conversion script
Id: cif_fix_values 2281 2013-09-26 08:29:07Z andrius 
;
_cod_database_code 7031223

loop_
_symmetry_equiv_pos_as_xyz
'x, y, z'
'-x, -y, z'
'y, -x, -z'
'-y, x, -z'
'-x+1/2, y+1/2, -z+1/2'
'x+1/2, -y+1/2, -z+1/2'
'-y+1/2, -x+1/2, z+1/2'
'y+1/2, x+1/2, z+1/2'

loop_
_atom_site_label
_atom_site_type_symbol
_atom_site_fract_x
_atom_site_fract_y
_atom_site_fract_z
_atom_site_U_iso_or_equiv
_atom_site_adp_type
_atom_site_occupancy
_atom_site_symmetry_multiplicity
_atom_site_calc_flag
_atom_site_refinement_flags
_atom_site_disorder_assembly
_atom_site_disorder_group
Cu1 Cu 0.5000 0.0000 0.07248(4) 0.0258(2) Uani 1 2 d S . .
Cu2 Cu 0.5000 0.0000 0.20678(4) 0.0260(2) Uani 1 2 d S . .
Cu3 Cu 0.5000 0.5000 0.06721(5) 0.0264(3) Uani 1 2 d S . .
Cu4 Cu 0.5000 0.5000 0.43271(5) 0.0254(3) Uani 1 2 d S . .
F1A F 0.1842(3) 0.0989(3) 0.0151(3) 0.041(2) Uani 0.447(7) 1 d P A 1
F1B F 0.1828(3) 0.0917(4) 0.2631(4) 0.088(3) Uani 0.553(7) 1 d P A 2
F2 F 0.5588(2) 0.32577(16) 0.26435(18) 0.0746(11) Uani 1 1 d . . .
F3A F 0.1717(2) 0.5484(3) 0.1182(3) 0.081(2) Uani 0.743(7) 1 d P B 3
F3B F 0.1875(7) 0.6056(9) -0.1207(7) 0.088(7) Uani 0.257(7) 1 d P B 4
F4A F 0.82142(17) 0.58315(18) 0.61613(19) 0.0487(13) Uani 0.847(7) 1 d PD C 7
F4B F 0.8143(11) 0.6042(12) 0.3718(10) 0.075(9) Uani 0.153(7) 1 d PDU C 6
O1 O 0.41085(15) 0.03411(15) 0.07908(16) 0.0281(8) Uani 1 1 d . . .
O2 O 0.40680(15) 0.02320(16) 0.19436(16) 0.0329(9) Uani 1 1 d . . .
O3 O 0.53454(15) 0.09093(15) 0.08596(18) 0.0308(8) Uani 1 1 d . . .
O4 O 0.52202(15) 0.09292(16) 0.20081(17) 0.0348(9) Uani 1 1 d . . .
O5 O 0.40951(17) 0.53015(16) 0.06034(17) 0.0362(9) Uani 1 1 d . . .
O6 O 0.40932(16) 0.53253(16) -0.05523(17) 0.0360(9) Uani 1 1 d . . .
O7 O 0.58994(16) 0.53163(16) 0.43893(16) 0.0329(9) Uani 1 1 d . . .
O8 O 0.59150(16) 0.53104(16) 0.55553(17) 0.0317(9) Uani 1 1 d . . .
N1 N 0.5000 0.0000 0.4598(2) 0.0253(10) Uani 1 2 d S . .
N2 N 0.5000 0.0000 0.3174(2) 0.0243(10) Uani 1 2 d S . .
N3 N 0.5000 0.5000 0.1779(3) 0.0296(15) Uani 1 2 d S . .
N4 N 0.5000 0.5000 0.3207(2) 0.0269(14) Uani 1 2 d S . .
C1 C 0.5363(2) 0.1199(2) 0.1430(3) 0.0287(12) Uani 1 1 d . . .
C2 C 0.3822(2) 0.0377(2) 0.1377(3) 0.0306(12) Uani 1 1 d . . .
C3 C 0.3120(2) 0.0634(2) 0.1381(3) 0.0297(12) Uani 1 1 d . . .
C4 C 0.2793(2) 0.0738(3) 0.0752(3) 0.0335(14) Uani 1 1 d . A .
H1 H 0.3011 0.0679 0.0323 0.040 Uiso 1 1 calc R . .
C5 C 0.2148(3) 0.0926(3) 0.0779(4) 0.0466(16) Uani 1 1 d . . .
H1B H 0.1922 0.1002 0.0358 0.056 Uiso 0.553(7) 1 calc PR A 2
C6 C 0.1817(3) 0.1011(3) 0.1390(3) 0.0547(17) Uani 1 1 d . A .
H2 H 0.1368 0.1134 0.1396 0.066 Uiso 1 1 calc R . .
C7 C 0.2161(3) 0.0910(3) 0.2001(3) 0.0538(17) Uani 1 1 d . . .
H1A H 0.1946 0.0969 0.2431 0.065 Uiso 0.447(7) 1 calc PR A 1
C8 C 0.2818(3) 0.0721(3) 0.1988(3) 0.0472(16) Uani 1 1 d . A .
H3 H 0.3050 0.0655 0.2407 0.057 Uiso 1 1 calc R . .
C9 C 0.5535(3) 0.1909(3) 0.1437(3) 0.0338(13) Uani 1 1 d . . .
C10 C 0.5499(3) 0.2269(2) 0.2061(3) 0.0378(13) Uani 1 1 d . . .
H4 H 0.5375 0.2063 0.2480 0.045 Uiso 1 1 calc R . .
C11 C 0.5646(3) 0.2915(3) 0.2041(3) 0.0454(15) Uani 1 1 d . . .
C12 C 0.5838(3) 0.3244(3) 0.1461(3) 0.0449(15) Uani 1 1 d . . .
H5 H 0.5943 0.3697 0.1476 0.054 Uiso 1 1 calc R . .
C13 C 0.5875(3) 0.2894(3) 0.0855(3) 0.0437(15) Uani 1 1 d . . .
H6 H 0.6006 0.3106 0.0441 0.052 Uiso 1 1 calc R . .
C14 C 0.5721(3) 0.2236(3) 0.0848(3) 0.0392(15) Uani 1 1 d . . .
H7 H 0.5745 0.2002 0.0424 0.047 Uiso 1 1 calc R . .
C15 C 0.3823(3) 0.5398(2) 0.0034(3) 0.0324(13) Uani 1 1 d . . .
C16 C 0.3122(2) 0.5598(3) 0.0036(3) 0.0331(13) Uani 1 1 d . . .
C17 C 0.2755(3) 0.5502(3) 0.0628(3) 0.0536(17) Uani 1 1 d . B .
H8 H 0.2953 0.5333 0.1035 0.064 Uiso 1 1 calc R . .
C18 C 0.2112(3) 0.5653(4) 0.0618(3) 0.064(2) Uani 1 1 d . . .
H3B H 0.1863 0.5595 0.1027 0.077 Uiso 0.257(7) 1 calc PR B 5
C19 C 0.1797(3) 0.5890(3) 0.0029(4) 0.065(2) Uani 1 1 d . B .
H9 H 0.1341 0.5981 0.0030 0.078 Uiso 1 1 calc R . .
C20 C 0.2167(3) 0.5986(4) -0.0545(4) 0.059(2) Uani 1 1 d . . .
H3A H 0.1967 0.6163 -0.0947 0.070 Uiso 0.743(7) 1 calc PR B 5
C21 C 0.2823(3) 0.5835(3) -0.0559(3) 0.0469(17) Uani 1 1 d . B .
H11 H 0.3069 0.5891 -0.0971 0.056 Uiso 1 1 calc R . .
C22 C 0.6176(2) 0.5398(2) 0.4962(3) 0.0290(12) Uani 1 1 d . . .
C23 C 0.6881(3) 0.5617(2) 0.4960(3) 0.0323(13) Uani 1 1 d . . .
C24 C 0.7229(3) 0.5634(2) 0.5576(3) 0.0338(12) Uani 1 1 d . C .
H12 H 0.7025 0.5531 0.6003 0.041 Uiso 1 1 calc R . .
C25 C 0.7894(3) 0.5809(3) 0.5547(3) 0.0414(15) Uani 1 1 d D . .
H4B H 0.8135 0.5825 0.5966 0.050 Uiso 0.153(7) 1 calc PR C 5
C26 C 0.8206(2) 0.5955(3) 0.4961(3) 0.0412(14) Uani 1 1 d . C .
H13 H 0.8657 0.6070 0.4965 0.049 Uiso 1 1 calc R . .
C27 C 0.7857(3) 0.5935(3) 0.4343(3) 0.0395(15) Uani 1 1 d D . .
H4A H 0.8071 0.6033 0.3920 0.047 Uiso 0.847(7) 1 calc PR C 5
C28 C 0.7194(3) 0.5771(3) 0.4345(3) 0.0425(15) Uani 1 1 d . C .
H15 H 0.6956 0.5764 0.3924 0.051 Uiso 1 1 calc R . .
C29 C 0.4881(2) 0.0546(2) 0.3539(2) 0.0300(11) Uani 1 1 d . . .
H16 H 0.4788 0.0942 0.3301 0.036 Uiso 1 1 calc R . .
C30 C 0.4890(2) 0.0548(2) 0.4241(2) 0.0315(11) Uani 1 1 d . . .
H17 H 0.4816 0.0946 0.4481 0.038 Uiso 1 1 calc R . .
C31 C 0.4467(2) 0.4845(2) 0.2139(2) 0.0338(12) Uani 1 1 d . . .
H18 H 0.4077 0.4730 0.1900 0.041 Uiso 1 1 calc R . .
C32 C 0.4468(2) 0.4847(2) 0.2843(2) 0.0309(11) Uani 1 1 d . . .
H19 H 0.4077 0.4736 0.3081 0.037 Uiso 1 1 calc R . .
C1S C 0.6767(3) 0.0944(3) 0.2874(4) 0.077(2) Uani 1 1 d . . .
H20 H 0.6613 0.1366 0.2694 0.116 Uiso 1 1 calc R . .
H21 H 0.6709 0.0934 0.3376 0.116 Uiso 1 1 calc R . .
H22 H 0.6515 0.0588 0.2663 0.116 Uiso 1 1 calc R . .
C2S C 0.7461(3) 0.0862(3) 0.2708(3) 0.0620(18) Uani 1 1 d . . .
N1S N 0.7993(3) 0.0820(3) 0.2567(3) 0.083(2) Uani 1 1 d . . .
C3S C 0.4060(4) 0.3172(4) 0.3361(5) 0.116(3) Uani 1 1 d . . .
H23 H 0.4059 0.3481 0.3749 0.174 Uiso 1 1 calc R . .
H24 H 0.3645 0.3208 0.3109 0.174 Uiso 1 1 calc R . .
H25 H 0.4424 0.3276 0.3050 0.174 Uiso 1 1 calc R . .
C4S C 0.4138(4) 0.2487(4) 0.3630(4) 0.072(2) Uani 1 1 d . . .
N2S N 0.4189(3) 0.1986(3) 0.3839(4) 0.080(2) Uani 1 1 d . . .
C5S C 0.2475(7) 0.7368(9) 0.0554(10) 0.134(10) Uani 0.50 1 d PD . .
H26 H 0.2067 0.7122 0.0486 0.201 Uiso 0.50 1 calc PR . .
H27 H 0.2846 0.7106 0.0389 0.201 Uiso 0.50 1 calc PR . .
H28 H 0.2454 0.7779 0.0295 0.201 Uiso 0.50 1 calc PR . .
C6S C 0.2560(11) 0.7510(11) 0.1292(10) 0.123(9) Uani 0.50 1 d PD . .
N3S N 0.2620(8) 0.7630(9) 0.1869(9) 0.132(7) Uani 0.50 1 d PD . .

loop_
_atom_site_aniso_label
_atom_site_aniso_U_11
_atom_site_aniso_U_22
_atom_site_aniso_U_33
_atom_site_aniso_U_23
_atom_site_aniso_U_13
_atom_site_aniso_U_12
Cu1 0.0260(6) 0.0287(6) 0.0227(5) 0.000 0.000 0.0005(8)
Cu2 0.0277(6) 0.0266(6) 0.0237(5) 0.000 0.000 0.0009(7)
Cu3 0.0264(6) 0.0299(6) 0.0228(6) 0.000 0.000 0.0009(6)
Cu4 0.0280(6) 0.0267(5) 0.0216(6) 0.000 0.000 -0.0008(6)
F1A 0.024(3) 0.057(4) 0.042(5) 0.004(3) -0.005(3) 0.004(3)
F1B 0.066(5) 0.134(7) 0.066(5) 0.011(5) 0.021(4) 0.043(5)
F2 0.122(3) 0.050(2) 0.052(2) -0.0121(19) -0.001(2) -0.021(2)
F3A 0.040(3) 0.137(5) 0.066(3) 0.034(3) 0.019(3) 0.017(3)
F3B 0.067(10) 0.160(17) 0.039(9) 0.009(10) -0.004(8) 0.039(11)
F4A 0.034(2) 0.068(3) 0.044(2) -0.003(2) -0.0146(18) -0.0058(18)
F4B 0.059(11) 0.083(12) 0.084(12) -0.013(9) 0.005(8) -0.020(8)
O1 0.0264(18) 0.036(2) 0.0219(18) -0.0027(16) 0.0008(16) 0.0008(16)
O2 0.0304(19) 0.047(2) 0.0213(19) 0.0028(17) 0.0011(17) 0.0056(17)
O3 0.034(2) 0.0260(19) 0.033(2) 0.0011(18) 0.0035(17) -0.0040(16)
O4 0.041(2) 0.0313(19) 0.0322(19) 0.0018(17) -0.0014(17) -0.0012(17)
O5 0.031(2) 0.048(2) 0.030(2) -0.0068(18) -0.0045(18) 0.0061(18)
O6 0.031(2) 0.045(2) 0.031(2) -0.0033(18) 0.0001(18) 0.0007(18)
O7 0.029(2) 0.044(2) 0.0254(19) 0.0014(17) -0.0029(17) -0.0045(17)
O8 0.0283(19) 0.040(2) 0.0272(19) 0.0024(17) -0.0008(17) -0.0021(17)
N1 0.019(3) 0.032(3) 0.025(3) 0.000 0.000 -0.004(4)
N2 0.022(3) 0.024(3) 0.027(3) 0.000 0.000 0.005(4)
N3 0.024(3) 0.034(3) 0.030(4) 0.000 0.000 0.005(4)
N4 0.026(3) 0.029(3) 0.025(4) 0.000 0.000 -0.003(4)
C1 0.027(3) 0.034(3) 0.025(3) 0.010(3) -0.001(2) 0.003(2)
C2 0.029(3) 0.023(3) 0.040(3) -0.003(3) 0.012(3) 0.000(2)
C3 0.024(3) 0.029(3) 0.036(3) 0.002(3) 0.000(3) 0.004(2)
C4 0.025(3) 0.038(3) 0.038(4) 0.004(3) 0.001(3) 0.004(2)
C5 0.037(3) 0.049(4) 0.053(4) 0.006(3) -0.011(3) 0.001(3)
C6 0.034(3) 0.066(4) 0.064(5) 0.003(4) -0.007(3) 0.012(3)
C7 0.044(4) 0.071(4) 0.047(4) 0.002(4) 0.014(3) 0.010(3)
C8 0.041(3) 0.058(4) 0.043(3) 0.002(3) 0.003(3) 0.011(3)
C9 0.029(3) 0.038(3) 0.034(3) 0.005(3) -0.002(3) 0.003(2)
C10 0.051(3) 0.031(3) 0.031(3) -0.003(2) 0.003(3) 0.004(2)
C11 0.053(4) 0.042(3) 0.042(4) -0.009(3) -0.008(3) 0.001(3)
C12 0.047(3) 0.034(3) 0.053(4) 0.007(3) -0.011(3) -0.005(3)
C13 0.051(4) 0.032(3) 0.048(4) 0.003(3) 0.000(3) -0.005(3)
C14 0.042(3) 0.043(3) 0.032(3) 0.007(3) -0.001(3) 0.006(3)
C15 0.033(3) 0.029(3) 0.035(3) -0.005(3) 0.003(3) -0.002(2)
C16 0.024(3) 0.037(3) 0.039(3) -0.006(3) -0.008(3) 0.003(2)
C17 0.036(3) 0.076(5) 0.048(4) -0.003(4) -0.008(3) 0.001(3)
C18 0.043(4) 0.111(6) 0.038(4) 0.012(4) 0.001(3) 0.012(4)
C19 0.050(4) 0.075(5) 0.070(5) -0.013(4) -0.004(4) 0.015(4)
C20 0.048(4) 0.081(5) 0.047(4) 0.014(4) -0.013(3) 0.013(4)
C21 0.035(3) 0.065(4) 0.041(4) 0.012(3) -0.001(3) 0.008(3)
C22 0.027(3) 0.024(3) 0.037(3) 0.002(3) 0.007(3) 0.004(2)
C23 0.030(3) 0.028(3) 0.039(3) 0.000(3) 0.000(3) -0.004(2)
C24 0.035(3) 0.032(3) 0.035(3) -0.002(2) 0.000(3) -0.006(2)
C25 0.034(3) 0.046(3) 0.045(4) -0.009(3) -0.007(3) -0.007(3)
C26 0.019(3) 0.053(4) 0.052(4) 0.006(3) 0.007(3) -0.007(3)
C27 0.034(3) 0.042(3) 0.042(4) -0.001(3) 0.008(3) -0.007(3)
C28 0.041(3) 0.039(3) 0.048(4) -0.006(3) -0.004(3) -0.005(3)
C29 0.039(3) 0.025(2) 0.026(3) 0.001(2) 0.001(2) 0.0041(19)
C30 0.044(3) 0.022(2) 0.028(3) 0.002(2) -0.002(2) 0.005(2)
C31 0.025(2) 0.051(3) 0.025(3) -0.001(2) -0.001(2) -0.007(2)
C32 0.023(2) 0.041(3) 0.028(3) -0.002(2) -0.002(2) -0.008(2)
C1S 0.043(4) 0.095(5) 0.094(5) -0.034(4) 0.002(4) 0.007(4)
C2S 0.061(4) 0.060(4) 0.066(5) -0.013(4) -0.008(4) 0.015(3)
N1S 0.046(3) 0.119(5) 0.085(5) -0.011(4) 0.009(3) 0.010(4)
C3S 0.126(7) 0.068(5) 0.154(9) 0.011(6) 0.015(7) 0.015(6)
C4S 0.070(5) 0.057(5) 0.089(6) -0.005(4) 0.002(4) 0.007(4)
N2S 0.091(5) 0.049(3) 0.099(5) -0.010(4) -0.002(4) 0.007(3)
C5S 0.051(10) 0.130(16) 0.22(3) -0.086(18) -0.008(13) -0.008(9)
C6S 0.119(18) 0.14(2) 0.113(17) -0.049(16) -0.007(16) 0.007(13)
N3S 0.081(11) 0.145(15) 0.17(2) -0.016(15) 0.004(13) 0.011(10)

loop_
_atom_type_symbol
_atom_type_description
_atom_type_scat_dispersion_real
_atom_type_scat_dispersion_imag
_atom_type_scat_source
C C 0.0181 0.0091 'International Tables Vol C Tables 4.2.6.8 and 6.1.1.4'
H H 0.0000 0.0000 'International Tables Vol C Tables 4.2.6.8 and 6.1.1.4'
Cu Cu -1.9646 0.5888 'International Tables Vol C Tables 4.2.6.8 and 6.1.1.4'
F F 0.0727 0.0534 'International Tables Vol C Tables 4.2.6.8 and 6.1.1.4'
N N 0.0311 0.0180 'International Tables Vol C Tables 4.2.6.8 and 6.1.1.4'
O O 0.0492 0.0322 'International Tables Vol C Tables 4.2.6.8 and 6.1.1.4'

loop_
_geom_angle_atom_site_label_1
_geom_angle_atom_site_label_2
_geom_angle_atom_site_label_3
_geom_angle
_geom_angle_site_symmetry_1
_geom_angle_site_symmetry_3
O1 Cu1 O1 172.50(19) 2_655 .
O1 Cu1 O3 89.38(15) 2_655 2_655
O1 Cu1 O3 89.65(15) . 2_655
O1 Cu1 O3 89.65(15) 2_655 .
O1 Cu1 O3 89.38(15) . .
O3 Cu1 O3 165.0(2) 2_655 .
O1 Cu1 N1 93.75(9) 2_655 7_554
O1 Cu1 N1 93.75(9) . 7_554
O3 Cu1 N1 97.49(10) 2_655 7_554
O3 Cu1 N1 97.49(10) . 7_554
O1 Cu1 Cu2 86.25(9) 2_655 .
O1 Cu1 Cu2 86.25(9) . .
O3 Cu1 Cu2 82.51(10) 2_655 .
O3 Cu1 Cu2 82.51(10) . .
N1 Cu1 Cu2 180.0 7_554 .
O4 Cu2 O4 173.2(2) 2_655 .
O4 Cu2 O2 90.22(15) 2_655 .
O4 Cu2 O2 88.95(15) . .
O4 Cu2 O2 88.95(15) 2_655 2_655
O4 Cu2 O2 90.22(15) . 2_655
O2 Cu2 O2 166.00(18) . 2_655
O4 Cu2 N2 93.40(10) 2_655 .
O4 Cu2 N2 93.40(10) . .
O2 Cu2 N2 97.00(9) . .
O2 Cu2 N2 97.00(9) 2_655 .
O4 Cu2 Cu1 86.60(10) 2_655 .
O4 Cu2 Cu1 86.60(10) . .
O2 Cu2 Cu1 83.00(9) . .
O2 Cu2 Cu1 83.00(9) 2_655 .
N2 Cu2 Cu1 180.0 . .
O5 Cu3 O5 172.2(2) 2_665 .
O5 Cu3 O6 88.25(14) 2_665 3_565
O5 Cu3 O6 90.84(14) . 3_565
O5 Cu3 O6 90.84(14) 2_665 4_655
O5 Cu3 O6 88.25(14) . 4_655
O6 Cu3 O6 166.5(2) 3_565 4_655
O5 Cu3 N3 93.91(10) 2_665 .
O5 Cu3 N3 93.91(10) . .
O6 Cu3 N3 96.73(10) 3_565 .
O6 Cu3 N3 96.73(10) 4_655 .
O5 Cu3 Cu3 86.09(10) 2_665 3_565
O5 Cu3 Cu3 86.09(10) . 3_565
O6 Cu3 Cu3 83.27(10) 3_565 3_565
O6 Cu3 Cu3 83.27(10) 4_655 3_565
N3 Cu3 Cu3 180.0 . 3_565
O7 Cu4 O7 172.9(2) 2_665 .
O7 Cu4 O8 90.23(14) 2_665 4_656
O7 Cu4 O8 88.96(14) . 4_656
O7 Cu4 O8 88.96(14) 2_665 3_566
O7 Cu4 O8 90.22(14) . 3_566
O8 Cu4 O8 166.8(2) 4_656 3_566
O7 Cu4 N4 93.54(10) 2_665 .
O7 Cu4 N4 93.55(10) . .
O8 Cu4 N4 96.59(10) 4_656 .
O8 Cu4 N4 96.59(10) 3_566 .
O7 Cu4 Cu4 86.45(10) 2_665 3_566
O7 Cu4 Cu4 86.46(10) . 3_566
O8 Cu4 Cu4 83.41(10) 4_656 3_566
O8 Cu4 Cu4 83.41(10) 3_566 3_566
N4 Cu4 Cu4 180.0 . 3_566
C2 O1 Cu1 120.3(3) . .
C2 O2 Cu2 123.7(3) . .
C1 O3 Cu1 124.2(3) . .
C1 O4 Cu2 121.5(3) . .
C15 O5 Cu3 122.0(3) . .
C15 O6 Cu3 123.3(3) . 3_565
C22 O7 Cu4 121.4(3) . .
C22 O8 Cu4 122.6(3) . 3_566
C30 N1 C30 117.5(5) 2_655 .
C30 N1 Cu1 121.3(2) 2_655 7
C30 N1 Cu1 121.3(2) . 7
C29 N2 C29 116.3(5) 2_655 .
C29 N2 Cu2 121.8(2) 2_655 .
C29 N2 Cu2 121.8(2) . .
C31 N3 C31 116.8(5) 2_665 .
C31 N3 Cu3 121.6(3) 2_665 .
C31 N3 Cu3 121.6(3) . .
C32 N4 C32 116.0(5) 2_665 .
C32 N4 Cu4 122.0(3) 2_665 .
C32 N4 Cu4 122.0(3) . .
O3 C1 O4 124.1(4) . .
O3 C1 C9 118.3(5) . .
O4 C1 C9 117.6(5) . .
O2 C2 O1 125.8(4) . .
O2 C2 C3 117.2(5) . .
O1 C2 C3 117.0(5) . .
C8 C3 C4 121.6(5) . .
C8 C3 C2 118.8(5) . .
C4 C3 C2 119.5(5) . .
C5 C4 C3 117.6(6) . .
C5 C4 H1 121.2 . .
C3 C4 H1 121.2 . .
C4 C5 F1A 115.4(6) . .
C4 C5 C6 122.7(6) . .
F1A C5 C6 121.8(6) . .
C4 C5 H1B 118.7 . .
C6 C5 H1B 118.7 . .
C5 C6 C7 117.8(5) . .
C5 C6 H2 121.1 . .
C7 C6 H2 121.1 . .
C6 C7 C8 120.7(6) . .
C6 C7 F1B 119.7(6) . .
C8 C7 F1B 119.1(7) . .
C6 C7 H1A 119.6 . .
C8 C7 H1A 119.6 . .
C3 C8 C7 119.6(6) . .
C3 C8 H3 120.2 . .
C7 C8 H3 120.2 . .
C14 C9 C10 118.0(5) . .
C14 C9 C1 121.9(5) . .
C10 C9 C1 120.0(5) . .
C11 C10 C9 118.1(5) . .
C11 C10 H4 120.9 . .
C9 C10 H4 120.9 . .
C10 C11 F2 117.1(6) . .
C10 C11 C12 124.4(6) . .
F2 C11 C12 118.5(5) . .
C11 C12 C13 117.5(5) . .
C11 C12 H5 121.2 . .
C13 C12 H5 121.2 . .
C12 C13 C14 120.1(6) . .
C12 C13 H6 119.9 . .
C14 C13 H6 119.9 . .
C9 C14 C13 121.8(6) . .
C9 C14 H7 119.1 . .
C13 C14 H7 119.1 . .
O5 C15 O6 125.3(5) . .
O5 C15 C16 117.8(5) . .
O6 C15 C16 116.9(5) . .
C17 C16 C21 119.9(5) . .
C17 C16 C15 118.9(5) . .
C21 C16 C15 121.0(5) . .
C18 C17 C16 118.8(6) . .
C18 C17 H8 120.6 . .
C16 C17 H8 120.6 . .
C17 C18 C19 122.7(7) . .
C17 C18 F3A 119.5(6) . .
C19 C18 F3A 117.2(6) . .
C17 C18 H3B 118.7 . .
C19 C18 H3B 118.7 . .
C20 C19 C18 117.6(6) . .
C20 C19 H9 121.2 . .
C18 C19 H9 121.2 . .
C19 C20 C21 121.7(7) . .
C19 C20 F3B 121.3(8) . .
C21 C20 F3B 114.3(9) . .
C19 C20 H3A 119.1 . .
C21 C20 H3A 119.1 . .
C20 C21 C16 119.2(6) . .
C20 C21 H11 120.4 . .
C16 C21 H11 120.4 . .
O7 C22 O8 126.1(5) . .
O7 C22 C23 117.8(5) . .
O8 C22 C23 116.1(5) . .
C28 C23 C24 119.7(5) . .
C28 C23 C22 120.6(5) . .
C24 C23 C22 119.6(5) . .
C23 C24 C25 117.8(5) . .
C23 C24 H12 121.1 . .
C25 C24 H12 121.1 . .
C26 C25 F4A 120.6(5) . .
C26 C25 C24 123.5(6) . .
F4A C25 C24 115.9(5) . .
C26 C25 H4B 118.3 . .
C24 C25 H4B 118.3 . .
C25 C26 C27 118.7(5) . .
C25 C26 H13 120.7 . .
C27 C26 H13 120.7 . .
F4B C27 C26 122.6(11) . .
F4B C27 C28 117.2(12) . .
C26 C27 C28 120.1(6) . .
C26 C27 H4A 119.9 . .
C28 C27 H4A 119.9 . .
C23 C28 C27 120.2(6) . .
C23 C28 H15 119.9 . .
C27 C28 H15 119.9 . .
N2 C29 C30 121.8(4) . .
N2 C29 H16 119.1 . .
C30 C29 H16 119.1 . .
N1 C30 C29 121.3(4) . .
N1 C30 H17 119.4 . .
C29 C30 H17 119.4 . .
N3 C31 C32 121.5(5) . .
N3 C31 H18 119.3 . .
C32 C31 H18 119.3 . .
N4 C32 C31 122.1(5) . .
N4 C32 H19 118.9 . .
C31 C32 H19 118.9 . .
C2S C1S H20 109.5 . .
C2S C1S H21 109.5 . .
H20 C1S H21 109.5 . .
C2S C1S H22 109.5 . .
H20 C1S H22 109.5 . .
H21 C1S H22 109.5 . .
N1S C2S C1S 177.5(8) . .
C4S C3S H23 109.5 . .
C4S C3S H24 109.5 . .
H23 C3S H24 109.5 . .
C4S C3S H25 109.5 . .
H23 C3S H25 109.5 . .
H24 C3S H25 109.5 . .
N2S C4S C3S 178.6(9) . .
C6S C5S H26 109.5 . .
C6S C5S H27 109.5 . .
H26 C5S H27 109.5 . .
C6S C5S H28 109.5 . .
H26 C5S H28 109.5 . .
H27 C5S H28 109.5 . .
N3S C6S C5S 179(3) . .

loop_
_geom_bond_atom_site_label_1
_geom_bond_atom_site_label_2
_geom_bond_distance
_geom_bond_site_symmetry_2
Cu1 O1 1.953(3) 2_655
Cu1 O1 1.953(3) .
Cu1 O3 2.003(3) 2_655
Cu1 O3 2.003(3) .
Cu1 N1 2.184(4) 7_554
Cu1 Cu2 2.6023(10) .
Cu2 O4 1.953(3) 2_655
Cu2 O4 1.953(3) .
Cu2 O2 1.975(3) .
Cu2 O2 1.975(3) 2_655
Cu2 N2 2.143(4) .
Cu3 O5 1.952(3) 2_665
Cu3 O5 1.952(3) .
Cu3 O6 1.980(3) 3_565
Cu3 O6 1.980(3) 4_655
Cu3 N3 2.144(5) .
Cu3 Cu3 2.6047(19) 3_565
Cu4 O7 1.950(3) 2_665
Cu4 O7 1.950(3) .
Cu4 O8 1.986(3) 4_656
Cu4 O8 1.986(3) 3_566
Cu4 N4 2.170(5) .
Cu4 Cu4 2.6078(18) 3_566
F1A C5 1.374(8) .
F1B C7 1.397(8) .
F2 C11 1.366(6) .
F3A C18 1.401(7) .
F3B C20 1.422(14) .
F4A C25 1.359(6) .
F4B C27 1.362(17) .
O1 C2 1.280(5) .
O2 C2 1.243(6) .
O3 C1 1.254(5) .
O4 C1 1.282(5) .
O5 C15 1.251(6) .
O6 C15 1.271(5) .
O6 Cu3 1.980(3) 3_565
O7 C22 1.256(5) .
O8 C22 1.280(5) .
O8 Cu4 1.986(3) 3_566
N1 C30 1.334(5) 2_655
N1 C30 1.334(5) .
N1 Cu1 2.184(4) 7
N2 C29 1.342(5) 2_655
N2 C29 1.342(5) .
N3 C31 1.330(5) 2_665
N3 C31 1.330(5) .
N4 C32 1.332(5) 2_665
N4 C32 1.332(5) .
C1 C9 1.490(7) .
C2 C3 1.526(6) .
C3 C8 1.340(7) .
C3 C4 1.405(7) .
C4 C5 1.373(7) .
C4 H1 0.9500 .
C5 C6 1.375(8) .
C5 H1B 0.9500 .
C6 C7 1.391(8) .
C6 H2 0.9500 .
C7 C8 1.396(7) .
C7 H1A 0.9500 .
C8 H3 0.9500 .
C9 C14 1.377(7) .
C9 C10 1.417(7) .
C10 C11 1.354(7) .
C10 H4 0.9500 .
C11 C12 1.366(7) .
C12 C13 1.378(7) .
C12 H5 0.9500 .
C13 C14 1.380(8) .
C13 H6 0.9500 .
C14 H7 0.9500 .
C15 C16 1.489(7) .
C16 C17 1.383(7) .
C16 C21 1.392(7) .
C17 C18 1.349(8) .
C17 H8 0.9500 .
C18 C19 1.396(8) .
C18 H3B 0.9500 .
C19 C20 1.358(8) .
C19 H9 0.9500 .
C20 C21 1.374(8) .
C20 H3A 0.9500 .
C21 H11 0.9500 .
C22 C23 1.507(7) .
C23 C28 1.390(7) .
C23 C24 1.390(7) .
C24 C25 1.405(7) .
C24 H12 0.9500 .
C25 C26 1.336(7) .
C25 H4B 0.9500 .
C26 C27 1.393(7) .
C26 H13 0.9500 .
C27 C28 1.394(8) .
C27 H4A 0.9500 .
C28 H15 0.9500 .
C29 C30 1.359(6) .
C29 H16 0.9500 .
C30 H17 0.9500 .
C31 C32 1.365(6) .
C31 H18 0.9500 .
C32 H19 0.9500 .
C1S C2S 1.461(9) .
C1S H20 0.9800 .
C1S H21 0.9800 .
C1S H22 0.9800 .
C2S N1S 1.125(7) .
C3S C4S 1.501(9) .
C3S H23 0.9800 .
C3S H24 0.9800 .
C3S H25 0.9800 .
C4S N2S 1.106(8) .
C5S C6S 1.469(8) .
C5S H26 0.9800 .
C5S H27 0.9800 .
C5S H28 0.9800 .
C6S N3S 1.151(8) .

loop_
_geom_torsion_atom_site_label_1
_geom_torsion_atom_site_label_2
_geom_torsion_atom_site_label_3
_geom_torsion_atom_site_label_4
_geom_torsion
_geom_torsion_site_symmetry_1
_geom_torsion_site_symmetry_4
O3 Cu1 O1 C2 75.2(4) 2_655 .
O3 Cu1 O1 C2 -89.9(4) . .
N1 Cu1 O1 C2 172.6(3) 7_554 .
O4 Cu2 O2 C2 -95.7(4) 2_655 .
O4 Cu2 O2 C2 77.5(4) . .
N2 Cu2 O2 C2 170.8(4) . .
O1 Cu1 O3 C1 -96.1(4) 2_655 .
O1 Cu1 O3 C1 76.5(4) . .
N1 Cu1 O3 C1 170.2(3) 7_554 .
O2 Cu2 O4 C1 -91.2(4) . .
O2 Cu2 O4 C1 74.8(3) 2_655 .
N2 Cu2 O4 C1 171.8(3) . .
O6 Cu3 O5 C15 82.6(4) 3_565 .
O6 Cu3 O5 C15 -84.0(4) 4_655 .
N3 Cu3 O5 C15 179.4(4) . .
O8 Cu4 O7 C22 85.1(4) 4_656 .
O8 Cu4 O7 C22 -81.7(4) 3_566 .
N4 Cu4 O7 C22 -178.4(4) . .
O4 Cu2 N2 C29 25.6(2) 2_655 2_655
O4 Cu2 N2 C29 -154.4(2) . 2_655
O2 Cu2 N2 C29 116.3(3) . 2_655
O2 Cu2 N2 C29 -63.7(3) 2_655 2_655
O4 Cu2 N2 C29 -154.4(2) 2_655 .
O4 Cu2 N2 C29 25.6(2) . .
O2 Cu2 N2 C29 -63.7(3) . .
O2 Cu2 N2 C29 116.3(3) 2_655 .
O5 Cu3 N3 C31 34.7(3) 2_665 2_665
O5 Cu3 N3 C31 -145.3(3) . 2_665
O6 Cu3 N3 C31 -54.0(3) 3_565 2_665
O6 Cu3 N3 C31 126.0(3) 4_655 2_665
O5 Cu3 N3 C31 -145.3(3) 2_665 .
O5 Cu3 N3 C31 34.7(3) . .
O6 Cu3 N3 C31 126.0(3) 3_565 .
O6 Cu3 N3 C31 -54.0(3) 4_655 .
O7 Cu4 N4 C32 -176.7(2) 2_665 2_665
O8 Cu4 N4 C32 92.7(2) 4_656 2_665
O8 Cu4 N4 C32 -87.3(2) 3_566 2_665
O7 Cu4 N4 C32 -176.7(2) . .
O8 Cu4 N4 C32 -87.3(2) 4_656 .
O8 Cu4 N4 C32 92.7(2) 3_566 .
Cu1 O3 C1 O4 6.9(7) . .
Cu1 O3 C1 C9 -170.6(3) . .
Cu2 O4 C1 O3 3.4(6) . .
Cu2 O4 C1 C9 -179.0(3) . .
Cu2 O2 C2 O1 6.7(7) . .
Cu2 O2 C2 C3 -171.8(3) . .
Cu1 O1 C2 O2 2.8(7) . .
Cu1 O1 C2 C3 -178.6(3) . .
O2 C2 C3 C8 3.1(7) . .
O1 C2 C3 C8 -175.5(5) . .
O2 C2 C3 C4 -173.1(5) . .
O1 C2 C3 C4 8.2(7) . .
C8 C3 C4 C5 -0.6(8) . .
C2 C3 C4 C5 175.6(5) . .
C3 C4 C5 F1A -176.8(5) . .
C3 C4 C5 C6 -0.5(9) . .
C4 C5 C6 C7 1.2(10) . .
F1A C5 C6 C7 177.2(6) . .
C5 C6 C7 C8 -0.7(10) . .
C5 C6 C7 F1B -172.8(6) . .
C4 C3 C8 C7 0.9(9) . .
C2 C3 C8 C7 -175.2(5) . .
C6 C7 C8 C3 -0.3(10) . .
F1B C7 C8 C3 171.8(6) . .
O3 C1 C9 C14 -5.0(8) . .
O4 C1 C9 C14 177.3(5) . .
O3 C1 C9 C10 173.9(5) . .
O4 C1 C9 C10 -3.8(7) . .
C14 C9 C10 C11 0.3(8) . .
C1 C9 C10 C11 -178.6(5) . .
C9 C10 C11 F2 177.9(5) . .
C9 C10 C11 C12 -1.1(9) . .
C10 C11 C12 C13 1.0(9) . .
F2 C11 C12 C13 -178.1(5) . .
C11 C12 C13 C14 -0.1(9) . .
C10 C9 C14 C13 0.5(8) . .
C1 C9 C14 C13 179.4(5) . .
C12 C13 C14 C9 -0.6(9) . .
Cu3 O5 C15 O6 -1.2(7) . .
Cu3 O5 C15 C16 177.2(3) . .
Cu3 O6 C15 O5 3.0(7) 3_565 .
Cu3 O6 C15 C16 -175.4(3) 3_565 .
O5 C15 C16 C17 -17.1(8) . .
O6 C15 C16 C17 161.5(5) . .
O5 C15 C16 C21 167.5(5) . .
O6 C15 C16 C21 -13.9(7) . .
C21 C16 C17 C18 -1.1(10) . .
C15 C16 C17 C18 -176.6(6) . .
C16 C17 C18 C19 1.2(11) . .
C16 C17 C18 F3A 172.2(6) . .
C17 C18 C19 C20 -1.8(12) . .
F3A C18 C19 C20 -172.9(7) . .
C18 C19 C20 C21 2.3(11) . .
C18 C19 C20 F3B 163.0(11) . .
C19 C20 C21 C16 -2.3(10) . .
F3B C20 C21 C16 -164.2(10) . .
C17 C16 C21 C20 1.6(9) . .
C15 C16 C21 C20 177.0(6) . .
Cu4 O7 C22 O8 -2.4(7) . .
Cu4 O7 C22 C23 177.5(3) . .
Cu4 O8 C22 O7 1.5(7) 3_566 .
Cu4 O8 C22 C23 -178.4(3) 3_566 .
O7 C22 C23 C28 4.8(7) . .
O8 C22 C23 C28 -175.3(5) . .
O7 C22 C23 C24 -172.0(5) . .
O8 C22 C23 C24 7.9(7) . .
C28 C23 C24 C25 0.0(8) . .
C22 C23 C24 C25 176.8(5) . .
C23 C24 C25 C26 -0.4(9) . .
C23 C24 C25 F4A 178.9(5) . .
F4A C25 C26 C27 -179.1(5) . .
C24 C25 C26 C27 0.1(9) . .
C25 C26 C27 F4B -176.4(13) . .
C25 C26 C27 C28 0.6(9) . .
C24 C23 C28 C27 0.7(8) . .
C22 C23 C28 C27 -176.1(5) . .
F4B C27 C28 C23 176.2(12) . .
C26 C27 C28 C23 -1.0(9) . .
C29 N2 C29 C30 0.9(4) 2_655 .
Cu2 N2 C29 C30 -179.1(4) . .
C30 N1 C30 C29 0.9(3) 2_655 .
Cu1 N1 C30 C29 -179.1(3) 7 .
N2 C29 C30 N1 -1.9(7) . .
C31 N3 C31 C32 0.2(3) 2_665 .
Cu3 N3 C31 C32 -179.8(3) . .
C32 N4 C32 C31 0.2(3) 2_665 .
Cu4 N4 C32 C31 -179.8(3) . .
N3 C31 C32 N4 -0.4(7) . .
